data_2001192
loop_
_publ_author_name
'Guesdon, A.'
'Borel, M. M.'
'Grandin, A.'
'Leclaire, A.'
'Raveau, B.'

_publ_section_title
;
 Structure of Tl~2~Mo~2~P~2~O~11~
;
_journal_issue 11
_journal_name_full 'Acta Crystallographica Section C'
_journal_page_first 1877
_journal_page_last 1879
_journal_paper_doi 10.1107/S0108270193004287
_journal_volume 49
_journal_year 1993
_chemical_formula_sum 'Mo2 O11 P2 Tl2'
_chemical_formula_weight 838.6
_space_group_IT_number 14
_symmetry_cell_setting monoclinic
_symmetry_space_group_name_Hall '-P 2ybc'
_symmetry_space_group_name_H-M 'P 1 21/c 1'
_atom_type_scat_source IntTabIV
_cell_angle_alpha 90
_cell_angle_beta 97.640(10)
_cell_angle_gamma 90
_cell_formula_units_Z 4
_cell_length_a 9.9450(10)
_cell_length_b 10.1560(10)
_cell_length_c 9.974(2)
_cell_measurement_reflns_used 25
_cell_measurement_temperature 294
_cell_measurement_theta_max 22
_cell_measurement_theta_min 18
_cell_volume 998.5
_diffrn_measurement_device 'Enraf-Nonius CAD-4'
_diffrn_measurement_method bisect
_diffrn_radiation_type MoK\a
_diffrn_radiation_wavelength 0.71073
_diffrn_reflns_limit_h_max 15
_diffrn_reflns_limit_h_min -16
_diffrn_reflns_limit_k_max 16
_diffrn_reflns_limit_k_min 0
_diffrn_reflns_limit_l_max 15
_diffrn_reflns_limit_l_min 0
_diffrn_reflns_number 8805
_diffrn_reflns_theta_max 45
_diffrn_standards_decay_% <0.5
_diffrn_standards_interval_time 50
_diffrn_standards_number 3
_exptl_absorpt_coefficient_mu 35.3
_exptl_absorpt_correction_T_max 0.2665
_exptl_absorpt_correction_T_min 0.18009
_exptl_absorpt_correction_type analytical
_exptl_crystal_colour brown
_exptl_crystal_density_diffrn 5.58
_exptl_crystal_density_meas 5.66
_exptl_crystal_description polyhedron
_exptl_crystal_size_max 0.077
_exptl_crystal_size_mid 0.051
_exptl_crystal_size_min 0.051
_refine_diff_density_max 3.9
_refine_diff_density_min -2
_refine_ls_extinction_method none
_refine_ls_goodness_of_fit_obs 1.001
_refine_ls_number_parameters 105
_refine_ls_number_reflns 1364
_refine_ls_R_factor_obs 0.044
_refine_ls_shift/esd_max <0.004
_refine_ls_structure_factor_coef F
_refine_ls_weighting_details 'w = Fsin(\q/\l)'
_refine_ls_weighting_scheme calc
_refine_ls_wR_factor_obs 0.047
_reflns_number_observed 1364
_reflns_number_total 8805
_reflns_observed_criterion I>=3\s(I)
_cod_data_source_file du1040.cif
_cod_data_source_block du1040_structure_1_of_1
_cod_depositor_comments
;
The following automatic conversions were performed:

'_refine_ls_weighting_scheme' value 'w = Fsin(\q/\l)' was changed to
'calc'. New tag '_refine_ls_weighting_details' was created. The value
of the new tag was set to 'w = Fsin(\q/\l)'.

Automatic conversion script
Id: cif_fix_values 3143 2015-03-26 13:38:13Z robertas 
;
_cod_database_code 2001192

loop_
_symmetry_equiv_pos_as_xyz
x,y,z
-x,-y,-z
x,1/2-y,1/2+z
-x,-1/2+y,-1/2-z

loop_
_atom_site_label
_atom_site_fract_x
_atom_site_fract_y
_atom_site_fract_z
Mo(1) .34480(10) .0853(2) .1325(2)
Mo(2) .07750(10) .3219(2) .1467(2)
P(1) .3962(4) .3755(5) .3154(5)
P(2) .1260(4) .0758(5) .3535(5)
Tl(1) .000 .000 .000
Tl(2) .75720(10) .17760(10) .28650(10)
Tl(3) .5273(3) .0798(3) .5077(2)
O(1) .2870(10) -.0570(10) .0610(10)
O(2) .4270(10) .1520(10) -.0330(10)
O(3) .2690(10) .0540(10) .3170(10)
O(4) .5260(10) .0010(10) .2210(10)
O(5) .1920(10) .1920(10) .0950(10)
O(6) .4430(10) .2580(10) .2380(10)
O(7) -.0730(10) .2650(10) .0660(10)
O(8) -.0240(10) .4800(10) .2250(10)
O(9) .1350(10) .4490(10) .0060(10)
O(10) .0720(10) .2160(10) .3200(10)
O(11) .2470(10) .4080(10) .2720(10)

loop_
_geom_angle_atom_site_label_1
_geom_angle_atom_site_label_2
_geom_angle_atom_site_label_3
_geom_angle_site_symmetry_1
_geom_angle_site_symmetry_3
_geom_angle
_geom_angle_publ_flag
O(1) Mo(1) O(2) . . 9.54(6) yes
O(1) Mo(1) O(3) . . 95.8(6) yes
O(1) Mo(1) O(4) . . 92.9(6) yes
O(1) Mo(1) O(5) . . 101.2(6) yes
O(1) Mo(1) O(6) . . 172.8(6) yes
O(2) Mo(1) O(3) . . 168.7(5) yes
O(2) Mo(1) O(4) . . 93.7(5) yes
O(2) Mo(1) O(5) . . 92.6(5) yes
O(2) Mo(1) O(6) . . 85.5(5) yes
O(3) Mo(1) O(4) . . 87.6(5) yes
O(3) Mo(1) O(5) . . 83.5(5) yes
O(3) Mo(1) O(6) . . 83.7(5) yes
O(4) Mo(1) O(5) . . 164.0(5) yes
O(4) Mo(1) O(6) . . 79.9(5) yes
O(5) Mo(1) O(6) . . 86.0(5) yes
O(5) Mo(2) O(7) . . 99.4(6) yes
O(5) Mo(2) O(8) . . 170.7(5) yes
O(5) Mo(2) O(9) . . 91.2(5) yes
O(5) Mo(2) O(10) . . 87.2(5) yes
O(5) Mo(2) O(11) . . 89.2(5) yes
O(7) Mo(2) O(8) . . 89.9(6) yes
O(7) Mo(2) O(9) . . 101.4(6) yes
O(7) Mo(2) O(10) . . 95.7(6) yes
O(7) Mo(2) O(11) . . 170.4(6) yes
O(8) Mo(2) O(9) . . 87.8(5) yes
O(8) Mo(2) O(10) . . 91.1(5) yes
O(8) Mo(2) O(11) . . 81.5(5) yes
O(9) Mo(2) O(10) . . 162.8(5) yes
O(9) Mo(2) O(11) . . 82.6(5) yes
O(10) Mo(2) O(11) . . 80.3(5) yes
O(2) P(1) O(4) 3 4_666 109.9(7) yes
O(2) P(1) O(6) 3 . 108.8(7) yes
O(2) P(1) O(11) 3 . 112.4(8) yes
O(4) P(1) O(6) 4_666 . 109.2(7) yes
O(4) P(1) O(11) 4_666 . 104.6(7) yes
O(6) P(1) O(11) . . 111.9(7) yes
O(3) P(2) O(8) . 4_556 111.0(7) yes
O(3) P(2) O(9) . 3 106.4(7) yes
O(3) P(2) O(10) . . 113.1(7) yes
O(8) P(2) O(9) 4_556 3 110.3(7) yes
O(8) P(2) O(10) 4_556 . 106.5(7) yes
O(9) P(2) O(10) 3 . 109.7(7) yes

loop_
_geom_bond_atom_site_label_1
_geom_bond_atom_site_label_2
_geom_bond_site_symmetry_1
_geom_bond_site_symmetry_2
_geom_bond_distance
_geom_bond_publ_flag
Mo(1) O(1) . . 1.680(10) yes
Mo(1) O(2) . . 2.050(10) yes
Mo(1) O(3) . . 2.100(10) yes
Mo(1) O(4) . . 2.080(10) yes
Mo(1) O(5) . . 1.870(10) yes
Mo(1) O(6) . . 2.200(10) yes
Mo(2) O(5) . . 1.860(10) yes
Mo(2) O(7) . . 1.700(10) yes
Mo(2) O(8) . . 2.100(10) yes
Mo(2) O(9) . . 2.040(10) yes
Mo(2) O(10) . . 2.050(10) yes
Mo(2) O(11) . . 2.150(10) yes
P(1) O(2) . 3 1.53(2) yes
P(1) O(4) . 4_666 1.560(10) yes
P(1) O(6) . . 1.530(10) yes
P(1) O(11) . . 1.520(10) yes
P(2) O(3) . . 1.530(10) yes
P(2) O(8) . 4_556 1.540(10) yes
P(2) O(9) . 3 1.540(10) yes
P(2) O(10) . . 1.540(10) yes
O(1) O(2) . . 2.77(2) yes
O(1) O(3) . . 2.81(2) yes
O(1) O(4) . . 2.74(2) yes
O(1) O(5) . . 2.74(2) yes
O(1) O(6) . . 3.87(2) yes
O(2) O(3) . . 4.13(2) yes
O(2) O(4) . . 3.01(2) yes
O(2) O(5) . . 2.83(2) yes
O(2) O(6) . . 2.89(2) yes
O(3) O(4) . . 2.89(2) yes
O(3) O(5) . . 2.65(2) yes
O(3) O(6) . . 2.87(2) yes
O(4) O(5) . . 3.91(2) yes
O(4) O(6) . . 2.75(2) yes
O(5) O(6) . . 2.78(2) yes
O(5) O(7) . . 2.71(2) yes
O(5) O(8) . . 3.95(2) yes
O(5) O(9) . . 2.79(2) yes
O(5) O(10) . . 2.69(2) yes
O(5) O(11) . . 2.82(2) yes
O(7) O(8) . . 2.70(2) yes
O(7) O(9) . . 2.90(2) yes
O(7) O(10) . . 2.79(2) yes
O(7) O(11) . . 3.83(2) yes
O(8) O(9) . . 2.87(2) yes
O(8) O(10) . . 2.96(2) yes
O(8) O(11) . . 2.77(2) yes
O(9) O(10) . . 4.04(2) yes
O(9) O(11) . . 2.77(2) yes
O(10) O(11) . . 2.71(2) yes
O(2) O(4) 3 4_666 2.53(2) yes
O(2) O(6) 3 . 2.49(2) yes
O(2) O(11) 3 . 2.54(2) yes
O(4) O(6) 4_666 . 2.52(2) yes
O(4) O(11) 4_666 . 2.44(2) yes
O(6) O(11) . . 2.53(2) yes
O(3) O(9) . . 2.46(2) yes
O(3) O(10) . . 2.57(2) yes
O(8) O(9) 4_556 3 2.52(2) yes
O(8) O(10) 4_556 . 2.47(2) yes
O(9) O(10) 3 . 2.52(2) yes
Tl(1) O(1) . 2 2.900(10) yes
Tl(1) O(1) . . 2.900(10) yes
Tl(1) O(5) . 2 2.810(10) yes
Tl(1) O(5) . . 2.810(10) yes
Tl(1) O(7) . . 2.890(10) yes
Tl(1) O(7) . 2 2.890(10) yes
Tl(1) O(8) . 3_554 2.730(10) yes
Tl(1) O(8) . 4_556 2.730(10) yes
Tl(3) O(2) . 3 2.910(10) yes
Tl(3) O(3) . 1_655 2.840(10) yes
Tl(3) O(3) . . 3.000(10) yes
Tl(3) O(4) . 2_656 2.940(10) yes
Tl(3) O(4) . . 2.970(10) yes
Tl(3) O(6) . . 3.260(10) yes
Tl(3) O(6) . 3 3.040(10) yes
Tl(2) O(1) . 4_666 3.160(10) yes
Tl(2) O(4) . . 2.930(10) yes
Tl(2) O(6) . . 3.210(10) yes
Tl(2) O(7) . 1_655 3.080(10) yes
Tl(2) O(7) . 3_655 3.120(10) yes
Tl(2) O(8) . 4_656 3.340(10) yes
Tl(2) O(9) . 4_656 3.200(10) yes
Tl(2) O(10) . 1_655 3.120(10) yes
Tl(2) O(11) . 4_656 2.800(10) yes

_cod_duplicate_entry 1001592
